data_1530096
loop_
_publ_author_name
'Hoenle, W.'
'Simon, A.'
'Miller, G.'

_publ_section_title
;
 Preparation, Crystal Structures, and Electronic Properties of Li Ga Cl3
 and Li Ga I3
;
_journal_name_full 'Journal of Solid State Chemistry'
_journal_page_first 147
_journal_page_last 155
_journal_volume 75
_journal_year 1988
_chemical_formula_sum 'Cl3 Ga Li'
_chemical_name_systematic 'Li Ga Cl3'
_space_group_IT_number 62
_symmetry_space_group_name_Hall '-P 2ac 2n'
_symmetry_space_group_name_H-M 'P n m a'
_cell_angle_alpha 90
_cell_angle_beta 90
_cell_angle_gamma 90
_cell_formula_units_Z 8
_cell_length_a 15.137
_cell_length_b 9.73
_cell_length_c 6.132
_cell_volume 903.139
_citation_journal_id_ASTM JSSCBI
_cod_data_source_file Hoenle_JSSCBI_1988_1641.cif
_cod_data_source_block Cl3Ga1Li1
_cod_original_cell_volume 903.1394
_cod_original_formula_sum 'Cl3 Ga1 Li1'
_cod_database_code 1530096

loop_
_symmetry_equiv_pos_as_xyz
x,y,z
-x+1/2,-y,z+1/2
x+1/2,-y+1/2,-z+1/2
-x,y+1/2,-z
-x,-y,-z
x-1/2,y,-z-1/2
-x-1/2,y-1/2,z-1/2
x,-y-1/2,z

loop_
_atom_site_label
_atom_site_type_symbol
_atom_site_fract_x
_atom_site_fract_y
_atom_site_fract_z
_atom_site_occupancy
_atom_site_U_iso_or_equiv
Cl2 Cl-1 0.388 0.25 -0.2045 1 0.0
Cl1 Cl-1 0.1563 0.25 -0.0545 1 0.0
Ga2 Ga+2 0.4938 0.25 0.05 1 0.0
Cl4 Cl-1 0.46702 0.0675 0.2647 1 0.0
Ga1 Ga+2 0.6421 0.25 -0.0842 1 0.0
Cl3 Cl-1 0.72043 0.427 0.0472 1 0.0
Li1 Li+1 0.1326 0.512 0.1167 1 0.0
